data_7020732
loop_
_publ_author_name
'Shishilov, Oleg N.'
'Podobedov, Roman E.'
'Rezinkova, Yaroslavna N.'
'Churakov, Andrei V.'
'Efimenko, Inessa A.'

_publ_section_title
;
 Palladium ketonyl carboxylate complexes - potential models of polynuclear
 intermediates in olefin oxidation: formation and X-ray structure of
 Pd(6)(\m-Cl)(2+x)(\m-CF(3)CO(2))(4)(\m,\k(2)-CH(2)C(O)CMe(3))(6-x) (x =
 0, 2).
;
_journal_issue 5
_journal_name_full 'Dalton transactions (Cambridge, England : 2003)'
_journal_page_first 1338
_journal_page_last 1341
_journal_paper_doi 10.1039/c2dt31824e
_journal_volume 42
_journal_year 2013
_chemical_formula_moiety 'C32 H44 Cl4 F12 O12 Pd6'
_chemical_formula_sum 'C32 H44 Cl4 F12 O12 Pd6'
_chemical_formula_weight 1628.87
_chemical_name_systematic
;
?
;
_space_group_IT_number 14
_symmetry_cell_setting monoclinic
_symmetry_space_group_name_Hall '-P 2ybc'
_symmetry_space_group_name_H-M 'P 1 21/c 1'
_atom_sites_solution_hydrogens geom
_atom_sites_solution_primary direct
_atom_sites_solution_secondary difmap
_audit_creation_method SHELXL-97
_cell_angle_alpha 90.00
_cell_angle_beta 95.500(2)
_cell_angle_gamma 90.00
_cell_formula_units_Z 2
_cell_length_a 9.1569(14)
_cell_length_b 14.474(2)
_cell_length_c 19.072(3)
_cell_measurement_reflns_used 6906
_cell_measurement_temperature 173(2)
_cell_measurement_theta_max 29.717
_cell_measurement_theta_min 2.145
_cell_volume 2516.1(7)
_computing_cell_refinement 'SAINT (Bruker, 2008)'
_computing_data_collection '<i>APEX2</i> (Bruker, 2008)'
_computing_data_reduction 'SAINT (Bruker, 2008)'
_computing_molecular_graphics 'SHELXTL (Sheldrick, 2008)'
_computing_publication_material 'SHELXTL (Sheldrick, 2008)'
_computing_structure_refinement 'SHELXTL (Sheldrick, 2008)'
_computing_structure_solution 'SHELXTL (Sheldrick, 2008)'
_diffrn_ambient_temperature 173(2)
_diffrn_measured_fraction_theta_full 0.998
_diffrn_measured_fraction_theta_max 0.998
_diffrn_measurement_device_type 'Bruker SMART APEX II'
_diffrn_measurement_method \w
_diffrn_radiation_monochromator graphite
_diffrn_radiation_source 'fine-focus sealed tube'
_diffrn_radiation_type MoK\a
_diffrn_radiation_wavelength 0.71073
_diffrn_reflns_av_R_equivalents 0.0421
_diffrn_reflns_av_sigmaI/netI 0.0405
_diffrn_reflns_limit_h_max 11
_diffrn_reflns_limit_h_min -11
_diffrn_reflns_limit_k_max 17
_diffrn_reflns_limit_k_min -17
_diffrn_reflns_limit_l_max 23
_diffrn_reflns_limit_l_min -23
_diffrn_reflns_number 17558
_diffrn_reflns_theta_full 26.00
_diffrn_reflns_theta_max 26.00
_diffrn_reflns_theta_min 2.57
_diffrn_standards_decay_% 0
_diffrn_standards_interval_time 0
_diffrn_standards_number 0
_exptl_absorpt_coefficient_mu 2.407
_exptl_absorpt_correction_T_max 0.7141
_exptl_absorpt_correction_T_min 0.6446
_exptl_absorpt_correction_type multi-scan
_exptl_absorpt_process_details 'SADABS (Bruker, 2004)'
_exptl_crystal_colour red
_exptl_crystal_density_diffrn 2.150
_exptl_crystal_density_method 'not measured'
_exptl_crystal_description block
_exptl_crystal_F_000 1568
_exptl_crystal_size_max 0.20
_exptl_crystal_size_mid 0.15
_exptl_crystal_size_min 0.15
_refine_diff_density_max 2.333
_refine_diff_density_min -0.994
_refine_diff_density_rms 0.192
_refine_ls_extinction_method none
_refine_ls_goodness_of_fit_ref 1.075
_refine_ls_hydrogen_treatment constr
_refine_ls_matrix_type full
_refine_ls_number_parameters 298
_refine_ls_number_reflns 4932
_refine_ls_number_restraints 60
_refine_ls_restrained_S_all 1.084
_refine_ls_R_factor_all 0.0740
_refine_ls_R_factor_gt 0.0497
_refine_ls_shift/su_max 0.001
_refine_ls_shift/su_mean 0.000
_refine_ls_structure_factor_coef Fsqd
_refine_ls_weighting_details 'calc w=1/[\s^2^(Fo^2^)+(0.0820P)^2^+7.8764P] where P=(Fo^2^+2Fc^2^)/3'
_refine_ls_weighting_scheme calc
_refine_ls_wR_factor_gt 0.1314
_refine_ls_wR_factor_ref 0.1442
_reflns_number_gt 3722
_reflns_number_total 4932
_reflns_threshold_expression I>2\s(I)
_cod_data_source_file c2dt31824e.txt
_cod_data_source_block 6b
_cod_original_cell_volume 2516.0(7)
_cod_original_sg_symbol_H-M 'P 21/c'
_cod_database_code 7020732

loop_
_symmetry_equiv_pos_as_xyz
'x, y, z'
'-x, y+1/2, -z+1/2'
'-x, -y, -z'
'x, -y-1/2, z-1/2'

loop_
_atom_site_label
_atom_site_type_symbol
_atom_site_fract_x
_atom_site_fract_y
_atom_site_fract_z
_atom_site_U_iso_or_equiv
_atom_site_adp_type
_atom_site_occupancy
_atom_site_symmetry_multiplicity
_atom_site_calc_flag
_atom_site_refinement_flags
_atom_site_disorder_assembly
_atom_site_disorder_group
Pd1 Pd 0.80776(6) 0.51569(4) 1.01711(3) 0.03237(17) Uani 1 1 d . . .
Pd2 Pd 0.65164(6) 0.68964(4) 0.88758(3) 0.03156(17) Uani 1 1 d . . .
Pd3 Pd 0.33976(6) 0.65427(4) 0.85962(3) 0.03378(18) Uani 1 1 d . . .
Cl1 Cl 0.7134(2) 0.53649(13) 0.90290(9) 0.0379(4) Uani 1 1 d . . .
Cl2 Cl 0.6948(2) 0.37628(13) 1.02468(10) 0.0404(4) Uani 1 1 d . . .
O11 O 0.5906(6) 0.8250(4) 0.8748(3) 0.0411(13) Uani 1 1 d . . .
O12 O 0.3499(7) 0.7996(4) 0.8808(3) 0.0459(14) Uani 1 1 d . . .
C11 C 0.4589(10) 0.8482(5) 0.8775(4) 0.0427(19) Uani 1 1 d . A .
C12 C 0.4344(7) 0.9525(6) 0.8742(3) 0.051(2) Uani 1 1 d D . .
F11 F 0.3153(9) 0.9778(8) 0.9032(6) 0.063(3) Uiso 0.52 1 d PD A 1
F12 F 0.4229(12) 0.9795(8) 0.8069(4) 0.061(3) Uiso 0.52 1 d PD A 1
F13 F 0.5488(10) 0.9985(8) 0.9068(6) 0.068(3) Uiso 0.52 1 d PD A 1
F14 F 0.5055(12) 0.9925(8) 0.9312(5) 0.068(3) Uiso 0.48 1 d PD A 2
F15 F 0.2919(8) 0.9760(8) 0.8747(6) 0.052(3) Uiso 0.48 1 d PD A 2
F16 F 0.4819(12) 0.9921(8) 0.8181(5) 0.064(3) Uiso 0.48 1 d PD A 2
O21 O 0.6232(7) 0.6785(4) 0.7762(3) 0.0436(13) Uani 1 1 d . . .
O22 O 0.3766(6) 0.6846(4) 0.7578(3) 0.0423(13) Uani 1 1 d . . .
C21 C 0.5040(10) 0.6911(5) 0.7400(4) 0.0390(18) Uani 1 1 d . B .
C22 C 0.5156(7) 0.7233(4) 0.6649(4) 0.051(2) Uani 1 1 d D . .
F21 F 0.3975(8) 0.7026(6) 0.6227(5) 0.058(2) Uiso 0.61 1 d PD B 3
F22 F 0.6292(8) 0.6821(6) 0.6379(4) 0.055(2) Uiso 0.61 1 d PD B 3
F23 F 0.5411(10) 0.8125(5) 0.6629(5) 0.063(2) Uiso 0.61 1 d PD B 3
F24 F 0.4627(14) 0.8098(6) 0.6605(7) 0.057(4) Uiso 0.39 1 d PD B 4
F25 F 0.6522(10) 0.7272(11) 0.6485(9) 0.088(6) Uiso 0.39 1 d PD B 4
F26 F 0.4370(14) 0.6753(8) 0.6159(7) 0.060(4) Uiso 0.39 1 d PD B 4
O31 O 0.0986(6) 0.4941(4) 0.8840(3) 0.0396(12) Uani 1 1 d . . .
C30 C 0.3258(9) 0.5167(5) 0.8366(4) 0.0359(16) Uani 1 1 d . . .
H30A H 0.3676 0.5021 0.7919 0.043 Uiso 1 1 calc R . .
H30B H 0.3745 0.4785 0.8751 0.043 Uiso 1 1 calc R . .
C31 C 0.1679(9) 0.5051(5) 0.8305(4) 0.0386(18) Uani 1 1 d . . .
C32 C 0.0714(10) 0.5054(6) 0.7612(4) 0.045(2) Uani 1 1 d . . .
C33 C -0.0182(12) 0.5955(8) 0.7596(5) 0.065(3) Uani 1 1 d . . .
H33A H -0.0810 0.5954 0.7985 0.097 Uiso 1 1 calc R . .
H33B H -0.0794 0.6001 0.7147 0.097 Uiso 1 1 calc R . .
H33C H 0.0487 0.6485 0.7647 0.097 Uiso 1 1 calc R . .
C34 C -0.0292(12) 0.4205(8) 0.7608(5) 0.069(3) Uani 1 1 d . . .
H34A H 0.0305 0.3643 0.7635 0.103 Uiso 1 1 calc R . .
H34B H -0.0953 0.4199 0.7172 0.103 Uiso 1 1 calc R . .
H34C H -0.0871 0.4233 0.8014 0.103 Uiso 1 1 calc R . .
C35 C 0.1614(11) 0.5023(7) 0.6964(4) 0.054(2) Uani 1 1 d . . .
H35A H 0.2235 0.4470 0.6990 0.081 Uiso 1 1 calc R . .
H35B H 0.2233 0.5575 0.6960 0.081 Uiso 1 1 calc R . .
H35C H 0.0944 0.5003 0.6532 0.081 Uiso 1 1 calc R . .
O41 O 0.9111(6) 0.6375(4) 1.0150(3) 0.0402(12) Uani 1 1 d . . .
C40 C 0.6829(9) 0.7120(5) 0.9936(4) 0.0364(17) Uani 1 1 d . . .
H40A H 0.6420 0.7722 1.0068 0.044 Uiso 1 1 calc R . .
H40B H 0.6401 0.6619 1.0204 0.044 Uiso 1 1 calc R . .
C41 C 0.8424(9) 0.7115(5) 1.0035(4) 0.0367(17) Uani 1 1 d . . .
C42 C 0.9346(9) 0.7974(6) 0.9998(4) 0.0431(19) Uani 1 1 d . . .
C43 C 0.8489(12) 0.8877(7) 1.0069(7) 0.069(3) Uani 1 1 d . . .
H43A H 0.7715 0.8927 0.9678 0.104 Uiso 1 1 calc R . .
H43B H 0.9158 0.9404 1.0056 0.104 Uiso 1 1 calc R . .
H43C H 0.8046 0.8877 1.0517 0.104 Uiso 1 1 calc R . .
C44 C 1.0616(12) 0.7932(7) 1.0589(6) 0.066(3) Uani 1 1 d . . .
H44A H 1.0215 0.7899 1.1047 0.099 Uiso 1 1 calc R . .
H44B H 1.1224 0.8487 1.0571 0.099 Uiso 1 1 calc R . .
H44C H 1.1215 0.7383 1.0525 0.099 Uiso 1 1 calc R . .
C45 C 0.9975(11) 0.7959(7) 0.9274(5) 0.058(2) Uani 1 1 d . . .
H45A H 0.9178 0.8051 0.8899 0.087 Uiso 1 1 calc R . .
H45B H 1.0447 0.7362 0.9208 0.087 Uiso 1 1 calc R . .
H45C H 1.0699 0.8455 0.9255 0.087 Uiso 1 1 calc R . .

loop_
_atom_site_aniso_label
_atom_site_aniso_U_11
_atom_site_aniso_U_22
_atom_site_aniso_U_33
_atom_site_aniso_U_23
_atom_site_aniso_U_13
_atom_site_aniso_U_12
Pd1 0.0363(3) 0.0321(3) 0.0294(3) 0.0069(2) 0.0069(2) 0.0027(2)
Pd2 0.0387(3) 0.0297(3) 0.0271(3) 0.0028(2) 0.0070(2) 0.0034(2)
Pd3 0.0390(3) 0.0285(3) 0.0350(3) 0.0049(2) 0.0099(2) 0.0010(2)
Cl1 0.0498(11) 0.0343(9) 0.0302(9) 0.0010(7) 0.0068(8) 0.0067(8)
Cl2 0.0544(12) 0.0328(9) 0.0358(10) 0.0002(7) 0.0142(8) -0.0017(8)
O11 0.047(3) 0.031(3) 0.048(3) 0.004(2) 0.015(3) -0.002(2)
O12 0.052(4) 0.028(3) 0.061(4) 0.003(3) 0.020(3) 0.003(3)
C11 0.057(5) 0.033(4) 0.041(4) 0.003(3) 0.017(4) 0.009(4)
C12 0.054(5) 0.043(5) 0.059(6) 0.004(4) 0.014(4) 0.005(4)
O21 0.056(4) 0.050(3) 0.026(3) 0.003(2) 0.011(3) 0.003(3)
O22 0.044(3) 0.045(3) 0.037(3) 0.008(2) 0.003(2) -0.003(3)
C21 0.052(5) 0.033(4) 0.032(4) 0.005(3) 0.005(4) 0.006(3)
C22 0.067(6) 0.046(5) 0.040(5) 0.010(4) 0.004(4) -0.004(4)
O31 0.037(3) 0.048(3) 0.035(3) 0.008(2) 0.003(2) -0.003(2)
C30 0.041(4) 0.032(4) 0.036(4) 0.003(3) 0.011(3) 0.009(3)
C31 0.052(5) 0.033(4) 0.032(4) -0.001(3) 0.010(4) 0.004(3)
C32 0.051(5) 0.056(5) 0.027(4) 0.002(3) 0.006(4) -0.011(4)
C33 0.068(7) 0.085(8) 0.040(5) 0.008(5) -0.001(5) 0.030(6)
C34 0.075(7) 0.081(8) 0.048(6) -0.006(5) 0.000(5) -0.028(6)
C35 0.065(6) 0.066(6) 0.031(4) -0.006(4) 0.008(4) -0.011(5)
O41 0.042(3) 0.042(3) 0.038(3) 0.003(2) 0.011(2) 0.000(2)
C40 0.047(5) 0.035(4) 0.028(4) -0.006(3) 0.010(3) -0.007(3)
C41 0.047(5) 0.035(4) 0.029(4) 0.000(3) 0.012(3) 0.000(3)
C42 0.043(5) 0.041(4) 0.046(5) -0.003(4) 0.010(4) -0.006(4)
C43 0.063(6) 0.043(5) 0.103(9) -0.009(5) 0.013(6) -0.004(5)
C44 0.070(7) 0.065(6) 0.063(6) -0.016(5) 0.002(5) -0.024(5)
C45 0.050(5) 0.063(6) 0.063(6) 0.014(5) 0.012(5) -0.015(5)

loop_
_atom_type_symbol
_atom_type_description
_atom_type_scat_dispersion_real
_atom_type_scat_dispersion_imag
_atom_type_scat_source
C C 0.0033 0.0016 'International Tables Vol C Tables 4.2.6.8 and 6.1.1.4'
H H 0.0000 0.0000 'International Tables Vol C Tables 4.2.6.8 and 6.1.1.4'
O O 0.0106 0.0060 'International Tables Vol C Tables 4.2.6.8 and 6.1.1.4'
F F 0.0171 0.0103 'International Tables Vol C Tables 4.2.6.8 and 6.1.1.4'
Cl Cl 0.1484 0.1585 'International Tables Vol C Tables 4.2.6.8 and 6.1.1.4'
Pd Pd -0.9988 1.0072 'International Tables Vol C Tables 4.2.6.8 and 6.1.1.4'

loop_
_geom_angle_atom_site_label_1
_geom_angle_atom_site_label_2
_geom_angle_atom_site_label_3
_geom_angle
_geom_angle_site_symmetry_1
_geom_angle_site_symmetry_3
O31 Pd1 O41 85.4(2) 3_667 .
O31 Pd1 Cl2 91.94(16) 3_667 .
O41 Pd1 Cl2 177.39(17) . .
O31 Pd1 Cl1 175.39(16) 3_667 .
O41 Pd1 Cl1 90.06(16) . .
Cl2 Pd1 Cl1 92.55(7) . .
C40 Pd2 O11 88.7(3) . .
C40 Pd2 O21 175.1(3) . .
O11 Pd2 O21 87.0(2) . .
C40 Pd2 Cl1 91.0(2) . .
O11 Pd2 Cl1 178.30(16) . .
O21 Pd2 Cl1 93.37(16) . .
C40 Pd2 Pd3 104.6(2) . .
O11 Pd2 Pd3 83.93(16) . .
O21 Pd2 Pd3 77.20(17) . .
Cl1 Pd2 Pd3 94.53(6) . .
C30 Pd3 O22 91.0(3) . .
C30 Pd3 O12 178.2(3) . .
O22 Pd3 O12 87.7(2) . .
C30 Pd3 Cl2 90.4(2) . 3_667
O22 Pd3 Cl2 177.94(17) . 3_667
O12 Pd3 Cl2 90.90(17) . 3_667
C30 Pd3 Pd2 104.6(2) . .
O22 Pd3 Pd2 83.55(16) . .
O12 Pd3 Pd2 76.59(16) . .
Cl2 Pd3 Pd2 94.65(6) 3_667 .
Pd1 Cl1 Pd2 108.30(8) . .
Pd1 Cl2 Pd3 109.62(8) . 3_667
C11 O11 Pd2 120.1(5) . .
C11 O12 Pd3 125.0(5) . .
O12 C11 O11 129.6(7) . .
O12 C11 C12 116.8(7) . .
O11 C11 C12 113.5(7) . .
F11 C12 F12 109.2(7) . .
F11 C12 F13 107.9(7) . .
F12 C12 F13 106.6(7) . .
F16 C12 F14 107.2(7) . .
F16 C12 F15 106.8(7) . .
F14 C12 F15 106.3(7) . .
F11 C12 C11 112.4(8) . .
F16 C12 C11 113.8(8) . .
F12 C12 C11 109.1(8) . .
F13 C12 C11 111.4(8) . .
F14 C12 C11 109.5(8) . .
F15 C12 C11 112.8(8) . .
C21 O21 Pd2 124.1(5) . .
C21 O22 Pd3 121.2(5) . .
O21 C21 O22 128.8(7) . .
O21 C21 C22 115.5(7) . .
O22 C21 C22 115.6(7) . .
F23 C22 F21 110.0(6) . .
F25 C22 F26 108.6(8) . .
F25 C22 F24 106.8(7) . .
F26 C22 F24 106.1(7) . .
F23 C22 F22 106.1(6) . .
F21 C22 F22 106.5(6) . .
F23 C22 C21 111.0(7) . .
F25 C22 C21 113.0(10) . .
F21 C22 C21 112.3(7) . .
F26 C22 C21 115.1(9) . .
F24 C22 C21 106.7(8) . .
F22 C22 C21 110.7(7) . .
C31 O31 Pd1 124.6(5) . 3_667
C31 C30 Pd3 99.9(5) . .
C31 C30 H30A 111.8 . .
Pd3 C30 H30A 111.8 . .
C31 C30 H30B 111.8 . .
Pd3 C30 H30B 111.8 . .
H30A C30 H30B 109.5 . .
O31 C31 C30 121.6(7) . .
O31 C31 C32 114.1(7) . .
C30 C31 C32 124.3(7) . .
C31 C32 C34 107.5(7) . .
C31 C32 C33 106.5(7) . .
C34 C32 C33 111.1(9) . .
C31 C32 C35 112.6(7) . .
C34 C32 C35 109.7(7) . .
C33 C32 C35 109.4(7) . .
C32 C33 H33A 109.5 . .
C32 C33 H33B 109.5 . .
H33A C33 H33B 109.5 . .
C32 C33 H33C 109.5 . .
H33A C33 H33C 109.5 . .
H33B C33 H33C 109.5 . .
C32 C34 H34A 109.5 . .
C32 C34 H34B 109.5 . .
H34A C34 H34B 109.5 . .
C32 C34 H34C 109.5 . .
H34A C34 H34C 109.5 . .
H34B C34 H34C 109.5 . .
C32 C35 H35A 109.5 . .
C32 C35 H35B 109.5 . .
H35A C35 H35B 109.5 . .
C32 C35 H35C 109.5 . .
H35A C35 H35C 109.5 . .
H35B C35 H35C 109.5 . .
C41 O41 Pd1 121.8(5) . .
C41 C40 Pd2 99.9(5) . .
C41 C40 H40A 111.8 . .
Pd2 C40 H40A 111.8 . .
C41 C40 H40B 111.8 . .
Pd2 C40 H40B 111.8 . .
H40A C40 H40B 109.5 . .
O41 C41 C40 120.6(7) . .
O41 C41 C42 116.1(7) . .
C40 C41 C42 123.3(7) . .
C41 C42 C43 113.9(7) . .
C41 C42 C44 108.7(7) . .
C43 C42 C44 109.0(8) . .
C41 C42 C45 106.7(7) . .
C43 C42 C45 109.1(8) . .
C44 C42 C45 109.5(8) . .
C42 C43 H43A 109.5 . .
C42 C43 H43B 109.5 . .
H43A C43 H43B 109.5 . .
C42 C43 H43C 109.5 . .
H43A C43 H43C 109.5 . .
H43B C43 H43C 109.5 . .
C42 C44 H44A 109.5 . .
C42 C44 H44B 109.5 . .
H44A C44 H44B 109.5 . .
C42 C44 H44C 109.5 . .
H44A C44 H44C 109.5 . .
H44B C44 H44C 109.5 . .
C42 C45 H45A 109.5 . .
C42 C45 H45B 109.5 . .
H45A C45 H45B 109.5 . .
C42 C45 H45C 109.5 . .
H45A C45 H45C 109.5 . .
H45B C45 H45C 109.5 . .

loop_
_geom_bond_atom_site_label_1
_geom_bond_atom_site_label_2
_geom_bond_distance
_geom_bond_site_symmetry_2
Pd1 O31 2.001(5) 3_667
Pd1 O41 2.003(6) .
Pd1 Cl2 2.278(2) .
Pd1 Cl1 2.2851(19) .
Pd2 C40 2.040(7) .
Pd2 O11 2.046(5) .
Pd2 O21 2.121(5) .
Pd2 Cl1 2.2993(19) .
Pd2 Pd3 2.9000(9) .
Pd3 C30 2.041(7) .
Pd3 O22 2.050(5) .
Pd3 O12 2.142(5) .
Pd3 Cl2 2.3017(19) 3_667
Cl2 Pd3 2.3017(19) 3_667
O11 C11 1.258(10) .
O12 C11 1.228(10) .
C11 C12 1.527(12) .
C12 F11 1.321(7) .
C12 F16 1.324(8) .
C12 F12 1.337(7) .
C12 F13 1.342(8) .
C12 F14 1.343(8) .
C12 F15 1.349(8) .
O21 C21 1.249(10) .
O22 C21 1.250(10) .
C21 C22 1.518(11) .
C22 F23 1.313(7) .
C22 F25 1.320(8) .
C22 F21 1.320(7) .
C22 F26 1.322(8) .
C22 F24 1.342(8) .
C22 F22 1.344(7) .
O31 C31 1.262(9) .
O31 Pd1 2.001(5) 3_667
C30 C31 1.448(12) .
C30 H30A 0.9900 .
C30 H30B 0.9900 .
C31 C32 1.518(11) .
C32 C34 1.535(13) .
C32 C33 1.540(13) .
C32 C35 1.551(11) .
C33 H33A 0.9800 .
C33 H33B 0.9800 .
C33 H33C 0.9800 .
C34 H34A 0.9800 .
C34 H34B 0.9800 .
C34 H34C 0.9800 .
C35 H35A 0.9800 .
C35 H35B 0.9800 .
C35 H35C 0.9800 .
O41 C41 1.251(9) .
C40 C41 1.455(11) .
C40 H40A 0.9900 .
C40 H40B 0.9900 .
C41 C42 1.508(11) .
C42 C43 1.537(13) .
C42 C44 1.541(13) .
C42 C45 1.548(12) .
C43 H43A 0.9800 .
C43 H43B 0.9800 .
C43 H43C 0.9800 .
C44 H44A 0.9800 .
C44 H44B 0.9800 .
C44 H44C 0.9800 .
C45 H45A 0.9800 .
C45 H45B 0.9800 .
C45 H45C 0.9800 .
